data_2212481
loop_
_publ_author_name
'Fischer, Andreas'
'Yathirajan, H. S.'
'Ashalatha, B. V.'
'Narayana, B.'
'Sarojini, B. K.'

_publ_section_title
;
 (2<i>E</i>)-3-(Biphenyl-4-yl)-1-phenylprop-2-en-1-one
;
_journal_coeditor_code BT2261
_journal_issue 3
_journal_name_full 'Acta Crystallographica Section E'
_journal_page_first o1357
_journal_page_last o1358
_journal_paper_doi 10.1107/S1600536807006927
_journal_volume 63
_journal_year 2007
_chemical_formula_iupac 'C21 H16 O'
_chemical_formula_moiety 'C21 H16 O'
_chemical_formula_sum 'C21 H16 O'
_chemical_formula_weight 284.34
_chemical_name_systematic
;
(2E)-3-(Biphenyl-4-yl)-1-phenylprop-2-en-1-one
;
_space_group_IT_number 14
_symmetry_cell_setting monoclinic
_symmetry_space_group_name_Hall '-P 2yn'
_symmetry_space_group_name_H-M 'P 1 21/n 1'
_atom_sites_solution_primary direct
_atom_sites_solution_secondary difmap
_cell_angle_alpha 90.00
_cell_angle_beta 99.304(8)
_cell_angle_gamma 90.00
_cell_formula_units_Z 4
_cell_length_a 11.7645(10)
_cell_length_b 5.8118(3)
_cell_length_c 22.426(2)
_cell_measurement_reflns_used 71
_cell_measurement_temperature 296
_cell_measurement_theta_max 19.5
_cell_measurement_theta_min 4.5
_cell_volume 1513.2(2)
_computing_cell_refinement 'DIRAX/LSQ (Duisenberg, 1992)'
_computing_data_collection 'COLLECT (Nonius, 1999)'
_computing_data_reduction 'EvalCCD (Duisenberg <i>et al.</i>,  2003)'
_computing_molecular_graphics 'DIAMOND (Brandenburg, 2006)'
_computing_publication_material 'publCIF (Westrip, 2007)'
_computing_structure_refinement 'SHELXL97 (Sheldrick, 1997)'
_computing_structure_solution 'SIR97 (Altomare <i>et al.</i>,  1997)'
_diffrn_measured_fraction_theta_full 0.988
_diffrn_measured_fraction_theta_max 0.988
_diffrn_measurement_device 'Bruker-Nonius KappaCCD'
_diffrn_measurement_method '\f & \w'
_diffrn_radiation_source 'fine-focus sealed tube'
_diffrn_radiation_type MoK\a
_diffrn_reflns_av_R_equivalents 0.0568
_diffrn_reflns_av_sigmaI/netI 0.0296
_diffrn_reflns_limit_h_max 14
_diffrn_reflns_limit_h_min -14
_diffrn_reflns_limit_k_max 7
_diffrn_reflns_limit_k_min -7
_diffrn_reflns_limit_l_max 27
_diffrn_reflns_limit_l_min -27
_diffrn_reflns_number 25186
_diffrn_reflns_theta_full 26.00
_diffrn_reflns_theta_max 26.00
_diffrn_reflns_theta_min 4.61
_diffrn_standards_number 0
_exptl_absorpt_coefficient_mu 0.075
_exptl_absorpt_correction_type none
_exptl_crystal_colour 'Light yellow'
_exptl_crystal_density_diffrn 1.248
_exptl_crystal_density_method 'not measured'
_exptl_crystal_description Cube
_exptl_crystal_F_000 600
_exptl_crystal_size_max 0.38
_exptl_crystal_size_mid 0.25
_exptl_crystal_size_min 0.18
_refine_diff_density_max 0.125
_refine_diff_density_min -0.161
_refine_ls_extinction_method none
_refine_ls_goodness_of_fit_ref 1.147
_refine_ls_hydrogen_treatment constr
_refine_ls_matrix_type full
_refine_ls_number_parameters 199
_refine_ls_number_reflns 2933
_refine_ls_number_restraints 0
_refine_ls_restrained_S_all 1.147
_refine_ls_R_factor_all 0.1030
_refine_ls_R_factor_gt 0.0593
_refine_ls_shift/su_max 0.000
_refine_ls_shift/su_mean 0.000
_refine_ls_structure_factor_coef Fsqd
_refine_ls_weighting_details 'calc w=1/[\s^2^(Fo^2^)+(0.049P)^2^+0.46P] where P=(Fo^2^+2Fc^2^)/3'
_refine_ls_weighting_scheme calc
_refine_ls_wR_factor_gt 0.1227
_refine_ls_wR_factor_ref 0.1491
_reflns_number_gt 1893
_reflns_number_total 2933
_reflns_threshold_expression I>2\s(I)
_cod_data_source_file bt2261.cif
_cod_data_source_block I
_cod_original_sg_symbol_H-M 'P 21/n'
_cod_database_code 2212481
_cod_database_fobs_code 2212481

loop_
_symmetry_equiv_pos_as_xyz
'x, y, z'
'-x+1/2, y+1/2, -z+1/2'
'-x, -y, -z'
'x-1/2, -y-1/2, z-1/2'

loop_
_atom_site_type_symbol
_atom_site_label
_atom_site_fract_x
_atom_site_fract_y
_atom_site_fract_z
_atom_site_U_iso_or_equiv
_atom_site_adp_type
_atom_site_calc_flag
_atom_site_refinement_flags
_atom_site_occupancy
C C1 0.4220(2) 0.1967(5) 0.44391(10) 0.0703(7) Uani d . 1
C C2 0.3680(2) 0.0285(5) 0.40817(11) 0.0803(8) Uani d . 1
C C3 0.3640(2) 0.0355(4) 0.34622(10) 0.0711(7) Uani d . 1
C C4 0.41378(16) 0.2115(3) 0.31874(9) 0.0489(5) Uani d . 1
C C5 0.4678(2) 0.3804(4) 0.35626(10) 0.0760(7) Uani d . 1
C C6 0.4718(3) 0.3724(5) 0.41792(11) 0.0854(8) Uani d . 1
C C7 0.41157(16) 0.2181(3) 0.25234(8) 0.0469(5) Uani d . 1
C C8 0.3624(2) 0.0438(4) 0.21503(10) 0.0694(7) Uani d . 1
C C9 0.3610(2) 0.0492(4) 0.15344(10) 0.0724(7) Uani d . 1
C C10 0.40865(16) 0.2288(4) 0.12604(9) 0.0512(5) Uani d . 1
C C11 0.4572(2) 0.4040(4) 0.16310(10) 0.0669(6) Uani d . 1
C C12 0.4579(2) 0.3984(4) 0.22438(9) 0.0670(6) Uani d . 1
C C13 0.40890(18) 0.2403(4) 0.06089(9) 0.0564(5) Uani d . 1
C C14 0.35808(19) 0.0967(4) 0.01958(9) 0.0617(6) Uani d . 1
C C15 0.36597(18) 0.1181(4) -0.04500(9) 0.0547(5) Uani d . 1
C C16 0.30322(17) -0.0490(4) -0.08883(9) 0.0504(5) Uani d . 1
C C17 0.2546(2) -0.2490(4) -0.07119(10) 0.0642(6) Uani d . 1
C C18 0.1946(2) -0.3949(4) -0.11344(11) 0.0733(7) Uani d . 1
C C19 0.1830(2) -0.3444(5) -0.17362(11) 0.0701(7) Uani d . 1
C C20 0.2332(2) -0.1500(5) -0.19171(10) 0.0722(7) Uani d . 1
C C21 0.29272(19) -0.0032(4) -0.14990(9) 0.0638(6) Uani d . 1
O O1 0.42184(15) 0.2728(3) -0.06296(7) 0.0741(5) Uani d . 1
H H1 0.4247 0.1916 0.4856 0.084 Uiso calc R 1
H H2 0.3334 -0.0927 0.4255 0.096 Uiso calc R 1
H H3 0.3267 -0.0820 0.3226 0.085 Uiso calc R 1
H H5 0.5023 0.5031 0.3395 0.091 Uiso calc R 1
H H6 0.5092 0.4887 0.4420 0.103 Uiso calc R 1
H H8 0.3294 -0.0807 0.2319 0.083 Uiso calc R 1
H H9 0.3270 -0.0717 0.1298 0.087 Uiso calc R 1
H H11 0.4902 0.5286 0.1463 0.080 Uiso calc R 1
H H12 0.4908 0.5206 0.2478 0.080 Uiso calc R 1
H H13 0.4492 0.3619 0.0472 0.068 Uiso calc R 1
H H14 0.3152 -0.0239 0.0318 0.074 Uiso calc R 1
H H17 0.2625 -0.2857 -0.0304 0.077 Uiso calc R 1
H H18 0.1619 -0.5284 -0.1009 0.088 Uiso calc R 1
H H19 0.1412 -0.4415 -0.2020 0.084 Uiso calc R 1
H H20 0.2271 -0.1168 -0.2327 0.087 Uiso calc R 1
H H21 0.3264 0.1286 -0.1629 0.077 Uiso calc R 1

loop_
_atom_site_aniso_label
_atom_site_aniso_U_11
_atom_site_aniso_U_22
_atom_site_aniso_U_33
_atom_site_aniso_U_12
_atom_site_aniso_U_13
_atom_site_aniso_U_23
C1 0.0757(15) 0.0865(18) 0.0501(13) -0.0032(14) 0.0141(11) -0.0031(12)
C2 0.0908(18) 0.0888(19) 0.0615(15) -0.0276(16) 0.0129(13) 0.0118(14)
C3 0.0816(16) 0.0760(16) 0.0526(13) -0.0275(13) 0.0017(11) 0.0024(11)
C4 0.0445(11) 0.0502(12) 0.0512(11) 0.0017(9) 0.0056(9) 0.0000(9)
C5 0.108(2) 0.0654(15) 0.0592(14) -0.0263(14) 0.0259(13) -0.0109(12)
C6 0.120(2) 0.0836(18) 0.0554(14) -0.0287(17) 0.0220(14) -0.0193(13)
C7 0.0443(10) 0.0469(11) 0.0485(11) 0.0017(9) 0.0048(8) -0.0007(9)
C8 0.1023(19) 0.0524(13) 0.0541(13) -0.0223(13) 0.0148(12) -0.0015(11)
C9 0.1067(19) 0.0554(14) 0.0542(13) -0.0198(14) 0.0105(12) -0.0082(11)
C10 0.0490(11) 0.0547(12) 0.0494(11) 0.0019(10) 0.0071(9) 0.0001(9)
C11 0.0756(15) 0.0676(15) 0.0572(13) -0.0255(12) 0.0097(11) 0.0018(11)
C12 0.0810(16) 0.0663(15) 0.0518(13) -0.0270(13) 0.0048(11) -0.0056(11)
C13 0.0569(12) 0.0599(13) 0.0531(12) 0.0029(11) 0.0110(10) 0.0012(10)
C14 0.0704(14) 0.0636(14) 0.0522(12) -0.0086(12) 0.0133(10) -0.0011(11)
C15 0.0566(12) 0.0546(13) 0.0535(12) 0.0034(10) 0.0107(10) 0.0026(10)
C16 0.0509(11) 0.0532(12) 0.0486(11) 0.0056(10) 0.0122(9) 0.0006(9)
C17 0.0771(15) 0.0620(14) 0.0549(13) -0.0012(12) 0.0151(11) -0.0002(11)
C18 0.0809(17) 0.0636(15) 0.0780(17) -0.0108(13) 0.0201(13) -0.0088(13)
C19 0.0638(14) 0.0799(17) 0.0676(15) -0.0032(13) 0.0136(11) -0.0223(13)
C20 0.0728(16) 0.0928(19) 0.0518(13) -0.0060(14) 0.0127(11) -0.0088(13)
C21 0.0675(14) 0.0715(15) 0.0535(13) -0.0049(12) 0.0126(11) 0.0038(11)
O1 0.0929(12) 0.0695(11) 0.0613(10) -0.0220(9) 0.0159(8) 0.0024(8)

loop_
_atom_type_symbol
_atom_type_description
_atom_type_scat_dispersion_real
_atom_type_scat_dispersion_imag
_atom_type_scat_source
C C 0.0033 0.0016 'International Tables Vol C Tables 4.2.6.8 and 6.1.1.4'
H H 0.0000 0.0000 'International Tables Vol C Tables 4.2.6.8 and 6.1.1.4'
O O 0.0106 0.0060 'International Tables Vol C Tables 4.2.6.8 and 6.1.1.4'

loop_
_diffrn_radiation_wavelength
0.71073

loop_
_geom_angle_atom_site_label_1
_geom_angle_atom_site_label_2
_geom_angle_atom_site_label_3
_geom_angle
C2 C1 C6 118.9(2)
C1 C2 C3 120.7(2)
C4 C3 C2 121.6(2)
C3 C4 C5 116.37(19)
C3 C4 C7 121.94(19)
C5 C4 C7 121.67(19)
C6 C5 C4 121.8(2)
C1 C6 C5 120.7(2)
C12 C7 C8 116.10(18)
C12 C7 C4 122.10(18)
C8 C7 C4 121.80(18)
C9 C8 C7 121.8(2)
C10 C9 C8 121.6(2)
C9 C10 C11 116.76(19)
C9 C10 C13 123.20(19)
C11 C10 C13 120.0(2)
C12 C11 C10 121.4(2)
C11 C12 C7 122.3(2)
C14 C13 C10 126.8(2)
C13 C14 C15 123.0(2)
O1 C15 C14 120.7(2)
O1 C15 C16 119.90(18)
C14 C15 C16 119.39(19)
C21 C16 C17 118.1(2)
C21 C16 C15 118.95(19)
C17 C16 C15 122.92(18)
C18 C17 C16 120.7(2)
C19 C18 C17 120.4(2)
C18 C19 C20 119.4(2)
C19 C20 C21 120.6(2)
C20 C21 C16 120.8(2)
C2 C1 H1 120.6
C6 C1 H1 120.6
C1 C2 H2 119.7
C3 C2 H2 119.7
C4 C3 H3 119.2
C2 C3 H3 119.2
C6 C5 H5 119.1
C4 C5 H5 119.1
C1 C6 H6 119.7
C5 C6 H6 119.7
C9 C8 H8 119.1
C7 C8 H8 119.1
C10 C9 H9 119.2
C8 C9 H9 119.2
C12 C11 H11 119.3
C10 C11 H11 119.3
C11 C12 H12 118.8
C7 C12 H12 118.8
C14 C13 H13 116.6
C10 C13 H13 116.6
C13 C14 H14 118.5
C15 C14 H14 118.5
C18 C17 H17 119.7
C16 C17 H17 119.7
C19 C18 H18 119.8
C17 C18 H18 119.8
C18 C19 H19 120.3
C20 C19 H19 120.3
C19 C20 H20 119.7
C21 C20 H20 119.7
C20 C21 H21 119.6
C16 C21 H21 119.6

loop_
_geom_bond_atom_site_label_1
_geom_bond_atom_site_label_2
_geom_bond_distance
C1 C2 1.355(3)
C1 C6 1.356(3)
C2 C3 1.383(3)
C3 C4 1.373(3)
C4 C5 1.379(3)
C4 C7 1.486(3)
C5 C6 1.376(3)
C7 C12 1.378(3)
C7 C8 1.380(3)
C8 C9 1.379(3)
C9 C10 1.376(3)
C10 C11 1.379(3)
C10 C13 1.463(3)
C11 C12 1.373(3)
C13 C14 1.317(3)
C14 C15 1.472(3)
C15 O1 1.220(2)
C15 C16 1.490(3)
C16 C21 1.381(3)
C16 C17 1.381(3)
C17 C18 1.378(3)
C18 C19 1.366(3)
C19 C20 1.367(3)
C20 C21 1.373(3)
C1 H1 0.9300
C2 H2 0.9300
C3 H3 0.9300
C5 H5 0.9300
C6 H6 0.9300
C8 H8 0.9300
C9 H9 0.9300
C11 H11 0.9300
C12 H12 0.9300
C13 H13 0.9300
C14 H14 0.9300
C17 H17 0.9300
C18 H18 0.9300
C19 H19 0.9300
C20 H20 0.9300
C21 H21 0.9300

loop_
_cod_related_entry_id
_cod_related_entry_database
_cod_related_entry_code
1 ChemSpider 30655175
